data_7159644
loop_
_publ_author_name
'Kami&#x144;ska, Karolina'
'Iwan, Dominika'
'Trojnar, Jakub'
'Daszkiewicz, Marek'
'Rode, Joanna E.'
'Wojaczy&#x144;ski, Jacek'
'Wojaczy&#x144;ska, El&#x17c;bieta'

_publ_section_title
;
 Rearrangement of thiazolidine derivatives - a synthesis of a chiral fused
 oxathiane-&#x3b3;-lactam bicyclic system.
;
_journal_issue 46
_journal_name_full 'Organic &amp; biomolecular chemistry'
_journal_page_first 9182
_journal_page_last 9191
_journal_paper_doi 10.1039/d3ob01454a
_journal_volume 21
_journal_year 2023
_chemical_absolute_configuration syn
_chemical_formula_moiety 'C14 H21 N O2 S'
_chemical_formula_sum 'C14 H21 N O2 S'
_chemical_formula_weight 267.38
_space_group_crystal_system monoclinic
_space_group_IT_number 4
_space_group_name_Hall 'P 2yb'
_space_group_name_H-M_alt 'P 1 21 1'
_atom_sites_solution_hydrogens mixed
_audit_block_doi 10.5517/ccdc.csd.cc2f3rt4
_audit_creation_method SHELXL-2018/3
_audit_update_record
;
2023-01-25 deposited with the CCDC.	2023-11-06 downloaded from the CCDC.
;
_cell_angle_alpha 90
_cell_angle_beta 90.859(4)
_cell_angle_gamma 90
_cell_formula_units_Z 2
_cell_length_a 9.9519(5)
_cell_length_b 5.9259(3)
_cell_length_c 12.0663(6)
_cell_measurement_reflns_used 3590
_cell_measurement_temperature 295(2)
_cell_measurement_theta_max 27.7970
_cell_measurement_theta_min 3.8920
_cell_volume 711.52(6)
_computing_cell_refinement 'CrysAlisPro 1.171.42.49 (Rigaku OD, 2022)'
_computing_data_collection 'CrysAlisPro 1.171.42.49 (Rigaku OD, 2022)'
_computing_data_reduction 'CrysAlisPro 1.171.42.49 (Rigaku OD, 2022)'
_computing_structure_refinement 'SHELXL-2018/3 (Sheldrick, 2018)'
_computing_structure_solution 'SHELXS-2018/3 (Sheldrick, 2018)'
_diffrn_ambient_temperature 295(2)
_diffrn_detector_area_resol_mean 10.6249
_diffrn_measured_fraction_theta_full 0.999
_diffrn_measured_fraction_theta_max 0.998
_diffrn_measurement_device_type 'Xcalibur, Atlas'
_diffrn_measurement_method '\w scans'
_diffrn_radiation_type MoK\a
_diffrn_radiation_wavelength 0.71073
_diffrn_reflns_av_R_equivalents 0.0281
_diffrn_reflns_av_unetI/netI 0.0316
_diffrn_reflns_Laue_measured_fraction_full 0.999
_diffrn_reflns_Laue_measured_fraction_max 0.998
_diffrn_reflns_limit_h_max 11
_diffrn_reflns_limit_h_min -12
_diffrn_reflns_limit_k_max 7
_diffrn_reflns_limit_k_min -7
_diffrn_reflns_limit_l_max 15
_diffrn_reflns_limit_l_min -15
_diffrn_reflns_number 6822
_diffrn_reflns_point_group_measured_fraction_full 0.999
_diffrn_reflns_point_group_measured_fraction_max 0.992
_diffrn_reflns_theta_full 25.242
_diffrn_reflns_theta_max 26.727
_diffrn_reflns_theta_min 2.634
_diffrn_source 'fine-focus sealed X-ray tube'
_exptl_absorpt_coefficient_mu 0.222
_exptl_absorpt_correction_T_max 0.991
_exptl_absorpt_correction_T_min 0.919
_exptl_absorpt_correction_type gaussian
_exptl_absorpt_process_details
;
CrysAlisPro 1.171.42.49 (Rigaku Oxford Diffraction, 2022)
Numerical absorption correction based on gaussian integration over
a multifaceted crystal model
Empirical absorption correction using spherical harmonics,
implemented in SCALE3 ABSPACK scaling algorithm.
;
_exptl_crystal_colour colourless
_exptl_crystal_density_diffrn 1.248
_exptl_crystal_description plate
_exptl_crystal_F_000 288
_exptl_crystal_size_max 0.662
_exptl_crystal_size_mid 0.111
_exptl_crystal_size_min 0.039
_refine_diff_density_max 0.279
_refine_diff_density_min -0.277
_refine_diff_density_rms 0.043
_refine_ls_abs_structure_details
;
 Flack x determined using 1108 quotients [(I+)-(I-)]/[(I+)+(I-)]
 (Parsons, Flack and Wagner, Acta Cryst. B69 (2013) 249-259).
;
_refine_ls_abs_structure_Flack 0.00(3)
_refine_ls_extinction_method none
_refine_ls_goodness_of_fit_ref 1.052
_refine_ls_hydrogen_treatment mixed
_refine_ls_matrix_type full
_refine_ls_number_parameters 172
_refine_ls_number_reflns 3003
_refine_ls_number_restraints 1
_refine_ls_restrained_S_all 1.052
_refine_ls_R_factor_all 0.0418
_refine_ls_R_factor_gt 0.0364
_refine_ls_shift/su_max <0.001
_refine_ls_shift/su_mean <0.001
_refine_ls_structure_factor_coef Fsqd
_refine_ls_weighting_details 'w=1/[\s^2^(Fo^2^)+(0.0556P)^2^+0.0046P] where P=(Fo^2^+2Fc^2^)/3'
_refine_ls_weighting_scheme calc
_refine_ls_wR_factor_gt 0.0889
_refine_ls_wR_factor_ref 0.0933
_reflns_Friedel_coverage 0.808
_reflns_Friedel_fraction_full 1.000
_reflns_Friedel_fraction_max 0.985
_reflns_number_gt 2732
_reflns_number_total 3003
_reflns_threshold_expression 'I > 2\s(I)'
_cod_data_source_file d3ob01454a2.cif
_cod_data_source_block EWKK21013diolkr1absref
_cod_depositor_comments 'Adding full bibliography for 7159641--7159650.cif.'
_cod_original_cell_volume 711.51(6)
_cod_original_sg_symbol_H-M 'P 21'
_cod_database_code 7159644
_shelx_shelxl_version_number 2018/3
_shelx_space_group_comment
;
The symmetry employed for this shelxl refinement is uniquely defined
by the following loop, which should always be used as a source of
symmetry information in preference to the above space-group names.
They are only intended as comments.
;
_shelx_estimated_absorpt_t_min 0.867
_shelx_estimated_absorpt_t_max 0.991
_oxdiff_exptl_absorpt_empirical_full_min 0.846
_oxdiff_exptl_absorpt_empirical_full_max 1.204
_oxdiff_exptl_absorpt_empirical_details
;
Empirical correction (ABSPACK) includes:
- Absorption correction using spherical harmonics
- Frame scaling
;

loop_
_space_group_symop_operation_xyz
'x, y, z'
'-x, y+1/2, -z'

loop_
_atom_site_label
_atom_site_type_symbol
_atom_site_fract_x
_atom_site_fract_y
_atom_site_fract_z
_atom_site_U_iso_or_equiv
_atom_site_adp_type
_atom_site_occupancy
_atom_site_site_symmetry_order
_atom_site_calc_flag
_atom_site_refinement_flags_posn
_atom_site_refinement_flags_adp
_atom_site_refinement_flags_occupancy
_atom_site_disorder_assembly
_atom_site_disorder_group
S1 S 0.53924(6) 0.50466(11) 0.10563(5) 0.0470(2) Uani 1 1 d . . . . .
O1 O 0.71525(16) 0.3054(3) 0.24687(13) 0.0373(4) Uani 1 1 d . . . . .
O2 O 0.9769(2) -0.0045(4) 0.12895(16) 0.0600(5) Uani 1 1 d . . . . .
H2O H 0.936264 0.080849 0.086756 0.090 Uiso 1 1 calc R U . . .
N1 N 0.8158(3) 0.2906(4) 0.0206(2) 0.0481(6) Uani 1 1 d . . . . .
H1A H 0.838(4) 0.328(7) -0.044(3) 0.072 Uiso 1 1 d . U . . .
H2B H 0.737(4) 0.229(7) 0.013(3) 0.072 Uiso 1 1 d . U . . .
C1 C 0.5921(2) 0.4262(4) 0.2459(2) 0.0396(5) Uani 1 1 d . . . . .
H1 H 0.601858 0.562575 0.291199 0.048 Uiso 1 1 calc R U . . .
C2 C 0.8286(2) 0.4392(4) 0.21271(19) 0.0343(5) Uani 1 1 d . . . . .
H2 H 0.822082 0.583508 0.251936 0.041 Uiso 1 1 calc R U . . .
C3 C 0.8164(2) 0.4931(4) 0.08938(19) 0.0382(5) Uani 1 1 d . . . . .
H3 H 0.896413 0.580053 0.069830 0.046 Uiso 1 1 calc R U . . .
C4 C 0.6946(3) 0.6461(5) 0.0683(2) 0.0454(6) Uani 1 1 d . . . . .
H4A H 0.690495 0.687651 -0.009438 0.054 Uiso 1 1 calc R U . . .
H4B H 0.704516 0.783235 0.111515 0.054 Uiso 1 1 calc R U . . .
C5 C 0.4877(3) 0.2746(5) 0.2957(2) 0.0435(6) Uani 1 1 d . . . . .
C6 C 0.4254(3) 0.3361(6) 0.3939(2) 0.0541(7) Uani 1 1 d . . . . .
H6 H 0.445107 0.473439 0.427648 0.065 Uiso 1 1 calc R U . . .
C7 C 0.3326(3) 0.1876(8) 0.4410(3) 0.0699(10) Uani 1 1 d . . . . .
H7 H 0.291293 0.226234 0.506983 0.084 Uiso 1 1 calc R U . . .
C8 C 0.3020(3) -0.0141(8) 0.3907(3) 0.0689(9) Uani 1 1 d . . . . .
H8 H 0.240379 -0.111183 0.422909 0.083 Uiso 1 1 calc R U . . .
C9 C 0.3617(3) -0.0729(6) 0.2935(3) 0.0639(9) Uani 1 1 d . . . . .
H9 H 0.340182 -0.209125 0.259325 0.077 Uiso 1 1 calc R U . . .
C10 C 0.4542(3) 0.0705(5) 0.2462(3) 0.0533(7) Uani 1 1 d . . . . .
H10 H 0.494708 0.029491 0.180242 0.064 Uiso 1 1 calc R U . . .
C11 C 0.9565(2) 0.3210(4) 0.2582(2) 0.0371(5) Uani 1 1 d . . . . .
C12 C 1.0821(3) 0.4270(5) 0.2089(3) 0.0503(7) Uani 1 1 d . . . . .
H12A H 1.084916 0.394119 0.131056 0.075 Uiso 1 1 calc R U . . .
H12B H 1.160629 0.366099 0.245093 0.075 Uiso 1 1 calc R U . . .
H12C H 1.079723 0.587520 0.219535 0.075 Uiso 1 1 calc R U . . .
C13 C 0.9582(3) 0.3539(6) 0.3843(2) 0.0596(8) Uani 1 1 d . . . . .
H13A H 0.955178 0.512207 0.401057 0.089 Uiso 1 1 calc R U . . .
H13B H 1.038988 0.289826 0.415326 0.089 Uiso 1 1 calc R U . . .
H13C H 0.881564 0.280401 0.415451 0.089 Uiso 1 1 calc R U . . .
C14 C 0.9576(3) 0.0649(4) 0.2391(2) 0.0461(6) Uani 1 1 d . . . . .
H14A H 1.028330 -0.000408 0.285090 0.055 Uiso 1 1 calc R U . . .
H14B H 0.872887 0.003563 0.264089 0.055 Uiso 1 1 calc R U . . .

loop_
_atom_site_aniso_label
_atom_site_aniso_U_11
_atom_site_aniso_U_22
_atom_site_aniso_U_33
_atom_site_aniso_U_23
_atom_site_aniso_U_13
_atom_site_aniso_U_12
S1 0.0316(3) 0.0555(4) 0.0537(4) 0.0076(3) -0.0052(2) -0.0016(3)
O1 0.0237(8) 0.0420(9) 0.0462(9) 0.0048(7) 0.0040(7) 0.0005(7)
O2 0.0688(14) 0.0454(10) 0.0661(12) -0.0104(10) 0.0064(10) 0.0126(11)
N1 0.0487(15) 0.0541(13) 0.0417(12) -0.0045(10) 0.0065(11) -0.0035(12)
C1 0.0281(13) 0.0437(13) 0.0471(13) -0.0015(10) 0.0011(10) 0.0041(10)
C2 0.0272(12) 0.0323(11) 0.0435(12) -0.0027(9) 0.0043(9) -0.0012(9)
C3 0.0311(11) 0.0388(12) 0.0447(12) 0.0032(11) 0.0022(9) -0.0027(11)
C4 0.0370(15) 0.0458(14) 0.0533(16) 0.0106(11) -0.0010(12) -0.0019(11)
C5 0.0239(13) 0.0571(16) 0.0494(14) 0.0081(12) 0.0026(10) 0.0057(11)
C6 0.0351(15) 0.081(2) 0.0459(15) 0.0050(13) 0.0004(11) 0.0067(14)
C7 0.0368(17) 0.124(3) 0.0491(17) 0.0249(19) 0.0094(14) 0.0104(19)
C8 0.0367(16) 0.090(2) 0.081(2) 0.035(2) 0.0056(15) -0.0003(17)
C9 0.0399(16) 0.0585(18) 0.094(2) 0.0178(16) 0.0068(16) -0.0055(14)
C10 0.0350(15) 0.0529(17) 0.0724(19) 0.0057(13) 0.0110(13) 0.0010(12)
C11 0.0279(12) 0.0408(12) 0.0426(13) -0.0002(10) 0.0014(10) 0.0019(10)
C12 0.0282(14) 0.0488(15) 0.0738(18) 0.0078(13) -0.0012(12) -0.0011(11)
C13 0.0470(18) 0.083(2) 0.0482(16) -0.0063(13) -0.0080(13) 0.0135(15)
C14 0.0377(14) 0.0416(15) 0.0593(16) 0.0061(11) 0.0074(12) 0.0033(10)

loop_
_atom_type_symbol
_atom_type_description
_atom_type_scat_dispersion_real
_atom_type_scat_dispersion_imag
_atom_type_scat_source
C C 0.0033 0.0016 'International Tables Vol C Tables 4.2.6.8 and 6.1.1.4'
H H 0.0000 0.0000 'International Tables Vol C Tables 4.2.6.8 and 6.1.1.4'
N N 0.0061 0.0033 'International Tables Vol C Tables 4.2.6.8 and 6.1.1.4'
O O 0.0106 0.0060 'International Tables Vol C Tables 4.2.6.8 and 6.1.1.4'
S S 0.1246 0.1234 'International Tables Vol C Tables 4.2.6.8 and 6.1.1.4'

loop_
_geom_angle_atom_site_label_1
_geom_angle_atom_site_label_2
_geom_angle_atom_site_label_3
_geom_angle
_geom_angle_site_symmetry_1
_geom_angle_site_symmetry_3
_geom_angle_publ_flag
C4 S1 C1 96.48(12) . . ?
C1 O1 C2 113.50(17) . . ?
C14 O2 H2O 109.5 . . ?
C3 N1 H1A 108(3) . . ?
C3 N1 H2B 114(3) . . ?
H1A N1 H2B 105(4) . . ?
O1 C1 C5 107.26(19) . . ?
O1 C1 S1 111.92(15) . . ?
C5 C1 S1 109.35(18) . . ?
O1 C1 H1 109.4 . . ?
C5 C1 H1 109.4 . . ?
S1 C1 H1 109.4 . . ?
O1 C2 C3 110.05(19) . . ?
O1 C2 C11 106.98(18) . . ?
C3 C2 C11 119.60(18) . . ?
O1 C2 H2 106.5 . . ?
C3 C2 H2 106.5 . . ?
C11 C2 H2 106.5 . . ?
N1 C3 C2 112.5(2) . . ?
N1 C3 C4 113.3(2) . . ?
C2 C3 C4 109.68(19) . . ?
N1 C3 H3 107.0 . . ?
C2 C3 H3 107.0 . . ?
C4 C3 H3 107.0 . . ?
C3 C4 S1 111.06(18) . . ?
C3 C4 H4A 109.4 . . ?
S1 C4 H4A 109.4 . . ?
C3 C4 H4B 109.4 . . ?
S1 C4 H4B 109.4 . . ?
H4A C4 H4B 108.0 . . ?
C10 C5 C6 119.1(3) . . ?
C10 C5 C1 120.7(2) . . ?
C6 C5 C1 120.1(3) . . ?
C5 C6 C7 119.0(3) . . ?
C5 C6 H6 120.5 . . ?
C7 C6 H6 120.5 . . ?
C8 C7 C6 120.7(3) . . ?
C8 C7 H7 119.7 . . ?
C6 C7 H7 119.7 . . ?
C9 C8 C7 120.3(3) . . ?
C9 C8 H8 119.9 . . ?
C7 C8 H8 119.9 . . ?
C8 C9 C10 119.8(3) . . ?
C8 C9 H9 120.1 . . ?
C10 C9 H9 120.1 . . ?
C9 C10 C5 121.0(3) . . ?
C9 C10 H10 119.5 . . ?
C5 C10 H10 119.5 . . ?
C12 C11 C13 109.7(2) . . ?
C12 C11 C14 109.9(2) . . ?
C13 C11 C14 105.9(2) . . ?
C12 C11 C2 110.5(2) . . ?
C13 C11 C2 106.9(2) . . ?
C14 C11 C2 113.7(2) . . ?
C11 C12 H12A 109.5 . . ?
C11 C12 H12B 109.5 . . ?
H12A C12 H12B 109.5 . . ?
C11 C12 H12C 109.5 . . ?
H12A C12 H12C 109.5 . . ?
H12B C12 H12C 109.5 . . ?
C11 C13 H13A 109.5 . . ?
C11 C13 H13B 109.5 . . ?
H13A C13 H13B 109.5 . . ?
C11 C13 H13C 109.5 . . ?
H13A C13 H13C 109.5 . . ?
H13B C13 H13C 109.5 . . ?
O2 C14 C11 115.6(2) . . ?
O2 C14 H14A 108.4 . . ?
C11 C14 H14A 108.4 . . ?
O2 C14 H14B 108.4 . . ?
C11 C14 H14B 108.4 . . ?
H14A C14 H14B 107.4 . . ?

loop_
_geom_bond_atom_site_label_1
_geom_bond_atom_site_label_2
_geom_bond_distance
_geom_bond_site_symmetry_2
_geom_bond_publ_flag
S1 C4 1.821(3) . ?
S1 C1 1.825(3) . ?
O1 C1 1.420(3) . ?
O1 C2 1.444(3) . ?
O2 C14 1.408(3) . ?
O2 H2O 0.8200 . ?
N1 C3 1.459(4) . ?
N1 H1A 0.84(4) . ?
N1 H2B 0.87(4) . ?
C1 C5 1.505(3) . ?
C1 H1 0.9800 . ?
C2 C3 1.525(3) . ?
C2 C11 1.546(3) . ?
C2 H2 0.9800 . ?
C3 C4 1.532(4) . ?
C3 H3 0.9800 . ?
C4 H4A 0.9700 . ?
C4 H4B 0.9700 . ?
C5 C10 1.387(4) . ?
C5 C6 1.394(4) . ?
C6 C7 1.402(5) . ?
C6 H6 0.9300 . ?
C7 C8 1.372(6) . ?
C7 H7 0.9300 . ?
C8 C9 1.368(5) . ?
C8 H8 0.9300 . ?
C9 C10 1.382(4) . ?
C9 H9 0.9300 . ?
C10 H10 0.9300 . ?
C11 C12 1.528(3) . ?
C11 C13 1.534(4) . ?
C11 C14 1.535(3) . ?
C12 H12A 0.9600 . ?
C12 H12B 0.9600 . ?
C12 H12C 0.9600 . ?
C13 H13A 0.9600 . ?
C13 H13B 0.9600 . ?
C13 H13C 0.9600 . ?
C14 H14A 0.9700 . ?
C14 H14B 0.9700 . ?

loop_
_geom_hbond_atom_site_label_D
_geom_hbond_atom_site_label_H
_geom_hbond_atom_site_label_A
_geom_hbond_distance_DH
_geom_hbond_distance_HA
_geom_hbond_distance_DA
_geom_hbond_angle_DHA
_geom_hbond_site_symmetry_A
_geom_hbond_publ_flag
O2 H2O N1 0.82 1.90 2.698(3) 165.7 . yes
N1 H1A O2 0.84(4) 2.34(4) 3.016(3) 138(4) 2_755 yes

loop_
_geom_torsion_atom_site_label_1
_geom_torsion_atom_site_label_2
_geom_torsion_atom_site_label_3
_geom_torsion_atom_site_label_4
_geom_torsion
_geom_torsion_site_symmetry_1
_geom_torsion_site_symmetry_2
_geom_torsion_site_symmetry_3
_geom_torsion_site_symmetry_4
_geom_torsion_publ_flag
C2 O1 C1 C5 -173.48(19) . . . . ?
C2 O1 C1 S1 66.6(2) . . . . ?
C4 S1 C1 O1 -53.8(2) . . . . ?
C4 S1 C1 C5 -172.53(18) . . . . ?
C1 O1 C2 C3 -69.2(2) . . . . ?
C1 O1 C2 C11 159.44(18) . . . . ?
O1 C2 C3 N1 -61.3(2) . . . . ?
C11 C2 C3 N1 63.1(3) . . . . ?
O1 C2 C3 C4 65.8(2) . . . . ?
C11 C2 C3 C4 -169.8(2) . . . . ?
N1 C3 C4 S1 64.0(2) . . . . ?
C2 C3 C4 S1 -62.7(2) . . . . ?
C1 S1 C4 C3 52.7(2) . . . . ?
O1 C1 C5 C10 -61.9(3) . . . . ?
S1 C1 C5 C10 59.6(3) . . . . ?
O1 C1 C5 C6 116.6(3) . . . . ?
S1 C1 C5 C6 -121.8(2) . . . . ?
C10 C5 C6 C7 1.2(4) . . . . ?
C1 C5 C6 C7 -177.4(3) . . . . ?
C5 C6 C7 C8 -0.8(5) . . . . ?
C6 C7 C8 C9 -0.1(5) . . . . ?
C7 C8 C9 C10 0.6(5) . . . . ?
C8 C9 C10 C5 -0.1(5) . . . . ?
C6 C5 C10 C9 -0.8(4) . . . . ?
C1 C5 C10 C9 177.8(3) . . . . ?
O1 C2 C11 C12 169.92(19) . . . . ?
C3 C2 C11 C12 44.1(3) . . . . ?
O1 C2 C11 C13 -70.8(2) . . . . ?
C3 C2 C11 C13 163.4(2) . . . . ?
O1 C2 C11 C14 45.8(2) . . . . ?
C3 C2 C11 C14 -80.1(3) . . . . ?
C12 C11 C14 O2 -52.3(3) . . . . ?
C13 C11 C14 O2 -170.7(2) . . . . ?
C2 C11 C14 O2 72.1(3) . . . . ?
